data_8103015
loop_
_publ_author_name
'Hans-J\"org Deiseroth'
'Jens Schlirf'
'Christof Reiner'

_publ_section_title
;
 Crystal structure of tetraarsenidohexamercury hexabromoindate bromide,
 [Hg6As4][InBr6]Br and tetraantimonidohexamercury hexabromoindate
 bromide, [Hg6Sb4][InBr6]Br
;
_journal_issue 2
_journal_name_full 'Zeitschrift f\"ur Kristallographie - New Crystal Structures'
_journal_page_first 167
_journal_volume 224
_journal_year 2009
_chemical_formula_sum 'As4 Br7 Hg6 In'
_chemical_formula_weight 2177.41
_chemical_name_systematic
;
Tetraarsenido hexamercury hexabromoindate bromide
;
_space_group_IT_number 205
_symmetry_cell_setting cubic
_symmetry_space_group_name_Hall '-P 2ac 2ab 3'
_symmetry_space_group_name_H-M 'P a -3'
_atom_sites_solution_primary direct
_atom_sites_solution_secondary difmap
_audit_creation_method SHELXL-97
_cell_angle_alpha 90.00
_cell_angle_beta 90.00
_cell_angle_gamma 90.00
_cell_formula_units_Z 4
_cell_length_a 12.3511(5)
_cell_length_b 12.3511(5)
_cell_length_c 12.3511(5)
_cell_measurement_reflns_used 8000
_cell_measurement_temperature 293(2)
_cell_measurement_theta_max 60.7
_cell_measurement_theta_min 6.5
_cell_volume 1884.16(13)
_computing_cell_refinement 'STOE-IPDS (STOE  Cie, 1999)'
_computing_data_collection 'STOE-IPDS (STOE  Cie, 1999)'
_computing_data_reduction 'SHELXL-97 (Sheldrick, 1997)'
_computing_molecular_graphics 'DIAMOND 2.1e (Brandenburg, 2001)'
_computing_publication_material 'SHELXL-97 (Sheldrick, 1997)'
_computing_structure_refinement 'SHELXL-97 (Sheldrick, 1997)'
_computing_structure_solution 'SHELXS-97 (Sheldrick, 1997)'
_diffrn_ambient_temperature 293(2)
_diffrn_measured_fraction_theta_full 0.996
_diffrn_measured_fraction_theta_max 0.996
_diffrn_measurement_device_type STOE-IPDS
_diffrn_measurement_method phi-scans
_diffrn_radiation_monochromator graphite
_diffrn_radiation_source 'fine-focus sealed tube'
_diffrn_radiation_type MoK\a
_diffrn_radiation_wavelength 0.71073
_diffrn_reflns_av_R_equivalents 0.1116
_diffrn_reflns_av_sigmaI/netI 0.0305
_diffrn_reflns_limit_h_max 17
_diffrn_reflns_limit_h_min -17
_diffrn_reflns_limit_k_max 15
_diffrn_reflns_limit_k_min -16
_diffrn_reflns_limit_l_max 17
_diffrn_reflns_limit_l_min -16
_diffrn_reflns_number 21459
_diffrn_reflns_theta_full 30.44
_diffrn_reflns_theta_max 30.44
_diffrn_reflns_theta_min 2.86
_exptl_absorpt_coefficient_mu 71.695
_exptl_absorpt_correction_T_max 0.0259
_exptl_absorpt_correction_T_min 0.0022
_exptl_absorpt_correction_type numerical
_exptl_crystal_colour red-transparent
_exptl_crystal_density_diffrn 7.676
_exptl_crystal_density_method 'not measured'
_exptl_crystal_description 'capped cubeoctahedron'
_exptl_crystal_F_000 3624
_exptl_crystal_size_max 0.12
_exptl_crystal_size_mid 0.1
_exptl_crystal_size_min 0.1
_refine_diff_density_max 1.484
_refine_diff_density_min -1.855
_refine_diff_density_rms 0.344
_refine_ls_extinction_coef 0.00053(5)
_refine_ls_extinction_expression Fc^*^=kFc[1+0.001xFc^2^\l^3^/sin(2\q)]^-1/4^
_refine_ls_extinction_method SHELXL
_refine_ls_goodness_of_fit_ref 1.120
_refine_ls_matrix_type full
_refine_ls_number_parameters 35
_refine_ls_number_reflns 959
_refine_ls_number_restraints 0
_refine_ls_restrained_S_all 1.120
_refine_ls_R_factor_all 0.0446
_refine_ls_R_factor_gt 0.0325
_refine_ls_shift/su_max 0.015
_refine_ls_shift/su_mean 0.005
_refine_ls_structure_factor_coef Fsqd
_refine_ls_weighting_details 'calc w=1/[\s^2^(Fo^2^)+(0.0368P)^2^+1.5900P] where P=(Fo^2^+2Fc^2^)/3'
_refine_ls_weighting_scheme calc
_refine_ls_wR_factor_gt 0.0654
_refine_ls_wR_factor_ref 0.0697
_reflns_number_gt 830
_reflns_number_total 959
_reflns_threshold_expression >2sigma(I)
_cod_data_source_file 409993.cff
_cod_data_source_block Hg6As4InBr7
_cod_original_sg_symbol_H-M Pa-3
_cod_database_code 8103015

loop_
_symmetry_equiv_pos_as_xyz
'x, y, z'
'-x+1/2, -y, z+1/2'
'-x, y+1/2, -z+1/2'
'x+1/2, -y+1/2, -z'
'z, x, y'
'z+1/2, -x+1/2, -y'
'-z+1/2, -x, y+1/2'
'-z, x+1/2, -y+1/2'
'y, z, x'
'-y, z+1/2, -x+1/2'
'y+1/2, -z+1/2, -x'
'-y+1/2, -z, x+1/2'
'-x, -y, -z'
'x-1/2, y, -z-1/2'
'x, -y-1/2, z-1/2'
'-x-1/2, y-1/2, z'
'-z, -x, -y'
'-z-1/2, x-1/2, y'
'z-1/2, x, -y-1/2'
'z, -x-1/2, y-1/2'
'-y, -z, -x'
'y, -z-1/2, x-1/2'
'-y-1/2, z-1/2, x'
'y-1/2, z, -x-1/2'

loop_
_atom_site_label
_atom_site_type_symbol
_atom_site_fract_x
_atom_site_fract_y
_atom_site_fract_z
_atom_site_U_iso_or_equiv
_atom_site_adp_type
_atom_site_occupancy
_atom_site_symmetry_multiplicity
_atom_site_calc_flag
_atom_site_refinement_flags
_atom_site_disorder_assembly
_atom_site_disorder_group
Hg Hg 0.19296(3) 0.30187(3) 0.45970(3) 0.02216(15) Uani 0.994(10) 1 d P . .
As1 As 0.15802(6) 0.15802(6) 0.15802(6) 0.0122(5) Uani 0.985(13) 3 d SP . .
As2 As 0.27247(6) 0.27247(6) 0.27247(6) 0.0121(5) Uani 0.977(13) 3 d SP . .
In In 0.5000 0.0000 0.0000 0.0175(5) Uani 1 6 d S . .
Br1 Br 0.45199(7) 0.20621(7) 0.04323(7) 0.0188(3) Uani 0.998(11) 1 d P . .
Br2 Br 0.0000 0.0000 0.0000 0.0332(9) Uani 0.99(2) 6 d SP . .

loop_
_atom_site_aniso_label
_atom_site_aniso_U_11
_atom_site_aniso_U_22
_atom_site_aniso_U_33
_atom_site_aniso_U_23
_atom_site_aniso_U_13
_atom_site_aniso_U_12
Hg 0.0258(2) 0.0249(2) 0.01581(18) -0.00349(11) 0.00393(11) -0.00301(12)
As1 0.0122(5) 0.0122(5) 0.0122(5) 0.0004(3) 0.0004(3) 0.0004(3)
As2 0.0121(5) 0.0121(5) 0.0121(5) 0.0001(2) 0.0001(2) 0.0001(2)
In 0.0175(5) 0.0175(5) 0.0175(5) -0.0007(3) 0.0007(3) -0.0007(3)
Br1 0.0200(4) 0.0183(4) 0.0182(4) -0.0002(3) 0.0020(3) 0.0003(3)
Br2 0.0332(9) 0.0332(9) 0.0332(9) -0.0085(5) -0.0085(5) -0.0085(5)

loop_
_atom_type_symbol
_atom_type_description
_atom_type_scat_dispersion_real
_atom_type_scat_dispersion_imag
_atom_type_scat_source
Br Br -0.2901 2.4595 'International Tables Vol C Tables 4.2.6.8 and 6.1.1.4'
In In -0.7276 1.3100 'International Tables Vol C Tables 4.2.6.8 and 6.1.1.4'
As As 0.0499 2.0058 'International Tables Vol C Tables 4.2.6.8 and 6.1.1.4'
Hg Hg -2.3894 9.2266 'International Tables Vol C Tables 4.2.6.8 and 6.1.1.4'

loop_
_geom_angle_atom_site_label_1
_geom_angle_atom_site_label_2
_geom_angle_atom_site_label_3
_geom_angle
_geom_angle_site_symmetry_1
_geom_angle_site_symmetry_3
_geom_angle_publ_flag
As1 Hg As2 166.82(3) 15_566 . ?
As2 As1 Hg 110.28(3) . 23_655 ?
As2 As1 Hg 110.28(3) . 15_565 ?
Hg As1 Hg 108.65(3) 23_655 15_565 ?
As2 As1 Hg 110.28(3) . 19_556 ?
Hg As1 Hg 108.65(3) 23_655 19_556 ?
Hg As1 Hg 108.65(3) 15_565 19_556 ?
As1 As2 Hg 112.66(3) . . ?
As1 As2 Hg 112.66(3) . 9 ?
Hg As2 Hg 106.11(3) . 9 ?
As1 As2 Hg 112.66(3) . 5 ?
Hg As2 Hg 106.11(3) . 5 ?
Hg As2 Hg 106.11(3) 9 5 ?
Br1 In Br1 180.00(4) 12_554 24_656 ?
Br1 In Br1 88.66(2) 12_554 13_655 ?
Br1 In Br1 91.34(2) 24_656 13_655 ?
Br1 In Br1 91.34(2) 12_554 6 ?
Br1 In Br1 88.66(2) 24_656 6 ?
Br1 In Br1 88.66(2) 13_655 6 ?
Br1 In Br1 88.66(2) 12_554 18_655 ?
Br1 In Br1 91.34(2) 24_656 18_655 ?
Br1 In Br1 91.34(2) 13_655 18_655 ?
Br1 In Br1 180.00(5) 6 18_655 ?
Br1 In Br1 91.34(2) 12_554 . ?
Br1 In Br1 88.66(2) 24_656 . ?
Br1 In Br1 180.00(3) 13_655 . ?
Br1 In Br1 91.34(2) 6 . ?
Br1 In Br1 88.66(2) 18_655 . ?

loop_
_geom_bond_atom_site_label_1
_geom_bond_atom_site_label_2
_geom_bond_distance
_geom_bond_site_symmetry_2
_geom_bond_publ_flag
Hg As1 2.5360(6) 15_566 ?
Hg As2 2.5385(6) . ?
As1 As2 2.4484(18) . ?
As1 Hg 2.5360(6) 23_655 ?
As1 Hg 2.5360(6) 15_565 ?
As1 Hg 2.5360(6) 19_556 ?
As2 Hg 2.5385(6) 9 ?
As2 Hg 2.5385(6) 5 ?
In Br1 2.6690(8) 12_554 ?
In Br1 2.6690(8) 24_656 ?
In Br1 2.6690(8) 13_655 ?
In Br1 2.6690(8) 6 ?
In Br1 2.6690(8) 18_655 ?
In Br1 2.6690(8) . ?
